data_2007392
loop_
_publ_author_name
'Thalji, Reema K.'
'Pentes, Howard G.'
'Fischer, Nikolaus H.'
'Fronczek, Frank R.'

_publ_section_title
;
 8-Desacetoxy-11\b<i>H</i>,13-dihydroperoxyferolide, a Sesquiterpene
 Lactone Hydroperoxide
;
_journal_issue 6
_journal_name_full 'Acta Crystallographica Section C'
_journal_page_first 861
_journal_page_last 863
_journal_paper_doi 10.1107/S0108270197020088
_journal_volume 54
_journal_year 1998
_chemical_formula_iupac 'C15 H22 O5'
_chemical_formula_sum 'C15 H22 O5'
_chemical_formula_weight 282.34
_space_group_crystal_system triclinic
_space_group_IT_number 1
_space_group_name_Hall 'P 1'
_space_group_name_H-M_alt 'P 1'
_atom_type_scat_source IntTabIV
_cell_angle_alpha 70.190(8)
_cell_angle_beta 85.259(6)
_cell_angle_gamma 78.188(6)
_cell_formula_units_Z 1
_cell_length_a 5.7473(3)
_cell_length_b 7.6109(7)
_cell_length_c 9.0705(9)
_cell_measurement_reflns_used 25
_cell_measurement_temperature 296
_cell_measurement_theta_max 38
_cell_measurement_theta_min 23
_cell_volume 365.34(6)
_computing_cell_refinement 'CAD-4 Operations Manual'
_computing_data_collection 'CAD-4 Operations Manual (Enraf-Nonius, 1977)'
_computing_data_reduction 'PROCESS in MolEN (Fair, 1990)'
_computing_molecular_graphics 'ORTEPII (Johnson, 1976)'
_computing_publication_material 'BTABLE PTABLE CIF IN in MolEN'
_computing_structure_refinement 'LSFM in MolEN'
_computing_structure_solution 'MULTAN80 (Main et al., 1980) (direct methods)'
_diffrn_measurement_device 'Enraf-Nonius CAD-4'
_diffrn_measurement_method \w/2\q
_diffrn_radiation_type CuK\a
_diffrn_radiation_wavelength 1.54184
_diffrn_reflns_av_R_equivalents 0.000
_diffrn_reflns_limit_h_max 7
_diffrn_reflns_limit_h_min -7
_diffrn_reflns_limit_k_max 9
_diffrn_reflns_limit_k_min -9
_diffrn_reflns_limit_l_max 11
_diffrn_reflns_limit_l_min -11
_diffrn_reflns_number 2951
_diffrn_reflns_theta_max 75
_diffrn_standards_decay_% 2.5
_diffrn_standards_interval_time 120
_diffrn_standards_number 3
_exptl_absorpt_coefficient_mu 0.75
_exptl_absorpt_correction_T_max 0.91
_exptl_absorpt_correction_T_min 0.78
_exptl_absorpt_correction_type '\y scans (North et al., 1968)'
_exptl_crystal_colour colorless
_exptl_crystal_density_diffrn 1.283
_exptl_crystal_density_meas ?
_exptl_crystal_description prism
_exptl_crystal_F_000 152
_exptl_crystal_size_max 0.38
_exptl_crystal_size_mid 0.23
_exptl_crystal_size_min 0.12
_refine_diff_density_max 0.25
_refine_diff_density_min -0.24
_refine_ls_abs_structure_details
;
assumed to correspond to the accepted absolute configuration of sesquiterpene
lactones from higher plants (Fischer et al., 1979)
;
_refine_ls_extinction_coef 1.5E-5(2)
_refine_ls_extinction_method 'isotropic (Zachariasen, 1963)'
_refine_ls_goodness_of_fit_obs 1.94
_refine_ls_hydrogen_treatment 'H atoms treated by a mixture of independent and constrained refinement'
_refine_ls_number_parameters 194
_refine_ls_number_reflns 2924
_refine_ls_R_factor_obs .040
_refine_ls_shift/esd_max 0.02
_refine_ls_structure_factor_coef Fsqd
_refine_ls_weighting_details 'w = 4Fo^2^/[\s^2^(Fo^2^) + 0.0004Fo^4^]'
_refine_ls_weighting_scheme calc
_refine_ls_wR_factor_obs .054
_reflns_number_observed 2924
_reflns_number_total 2951
_reflns_observed_criterion I>0
_cod_data_source_file sx1065.cif
_cod_data_source_block seslacOOH
_cod_depositor_comments
;
 Updating space group information.

 Antanas Vaitkus,
 2018-06-14

The following automatic conversions were performed:

'_exptl_crystal_density_meas' value 'not measured' was changed to '?'
- the value is perceived as not measured.

Automatic conversion script
Id: cif_fix_values 3008 2015-01-20 13:52:24Z robertas 

The following automatic conversions were performed:

'_refine_ls_weighting_scheme' value 'w = 4Fo^2^/[\s^2^(Fo^2^) +
0.0004Fo^4^]' was changed to 'calc'. New tag
'_refine_ls_weighting_details' was created. The value of the new tag
was set to 'w = 4Fo^2^/[\s^2^(Fo^2^) + 0.0004Fo^4^]'.

Automatic conversion script
Id: cif_fix_values 3143 2015-03-26 13:38:13Z robertas 
;
_cod_original_formula_sum C15H22O5
_cod_database_code 2007392

loop_
_space_group_symop_id
_space_group_symop_operation_xyz
1 x,y,z

loop_
_atom_site_aniso_label
_atom_site_aniso_U_11
_atom_site_aniso_U_22
_atom_site_aniso_U_33
_atom_site_aniso_U_12
_atom_site_aniso_U_13
_atom_site_aniso_U_23
O1 .0487(5) .0452(4) .0826(7) -.0137(4) -.0130(5) -.0237(4)
O2 .0632(6) .0558(5) .0570(5) -.0153(4) -.0077(5) -.0260(4)
O3 .0841(8) .0733(7) .0545(5) -.0112(6) -.0173(6) -.0248(5)
O4A .0823(8) .0660(7) .0795(8) -.0084(6) -.0348(6) -.0245(6)
O5A .0830(10) .1300(10) .0949(8) -.0286(8) .0003(8) -.0703(6)
C1 .0750(9) .0573(8) .0602(8) -.0193(7) -.0260(7) -.0078(7)
C2 .0860(10) .0489(8) .0840(10) -.0123(7) -.0440(8) -.0065(8)
C3 .0800(10) .0424(7) .0820(10) -.0188(7) -.0310(9) -.0050(7)
C4 .0437(7) .0386(6) .0858(9) -.0066(5) -.0140(7) -.0266(5)
C5 .0370(6) .0429(6) .0577(7) -.0092(5) -.0018(6) -.0212(5)
C6 .0412(6) .0496(6) .0532(6) -.0105(5) .0010(6) -.0259(5)
C7 .0495(7) .0447(6) .0420(6) -.0131(5) .0033(6) -.0175(5)
C8 .0533(7) .0518(6) .0566(7) -.0227(5) .0048(6) -.0224(5)
C9 .0417(6) .0455(6) .0665(8) -.0098(5) -.0063(6) -.0242(5)
C10 .0507(7) .0450(6) .0493(6) -.0121(5) -.0092(6) -.0171(5)
C11 .0644(9) .0520(7) .0420(7) -.0169(6) .0032(7) -.0176(5)
C12 .0622(9) .0583(7) .0461(6) -.0122(6) .0003(6) -.0254(5)
C13 .0960(10) .0512(8) .0580(8) -.0092(9) -.0132(9) -.0179(7)
C14 .0633(9) .0669(9) .0504(7) -.0049(8) -.0016(7) -.0271(6)
C15 .0455(9) .0607(8) .151(2) .0033(7) -.0090(10) -.0594(8)

loop_
_atom_site_label
_atom_site_fract_x
_atom_site_fract_y
_atom_site_fract_z
_atom_site_U_iso_or_equiv
_atom_site_thermal_displace_type
_atom_site_calc_flag
_atom_site_occupancy
O1 0 0 0 .0566(5) Uani ? 1.0
O2 -.1267(2) .3605(2) -.27170(10) .0585(5) Uani ? 1.0
O3 -.3215(3) .5993(2) -.4636(2) .0695(7) Uani ? 1.0
O4A .4452(3) .2551(2) .4264(2) .0756(8) Uani ? .92
O5A .3499(3) .4068(3) .4921(2) .1010(9) Uani ? .92
C1 .2431(4) .2321(3) .3521(2) .0637(9) Uani ? 1.0
C2 .3346(4) .0375(3) .3365(3) .0710(10) Uani ? 1.0
C3 .1719(4) -.0389(3) .2560(3) .0654(9) Uani ? 1.0
C4 .1931(3) .0271(2) .0790(2) .0525(7) Uani ? 1.0
C5 .0141(3) .1893(2) -.0092(2) .0451(6) Uani ? 1.0
C6 .0625(3) .3318(2) -.1620(2) .0477(6) Uani ? 1.0
C7 .0468(3) .5297(2) -.1506(2) .0453(6) Uani ? 1.0
C8 .2617(3) .5688(2) -.0881(2) .0539(7) Uani ? 1.0
C9 .3521(3) .4320(2) .0722(2) .0501(7) Uani ? 1.0
C10 .1761(3) .4034(2) .2064(2) .0483(6) Uani ? 1.0
C11 -.0244(3) .6578(2) -.3169(2) .0520(7) Uani ? 1.0
C12 -.1738(3) .5425(2) -.3619(2) .0551(7) Uani ? 1.0
C13 -.1512(4) .8578(3) -.3348(2) .0660(10) Uani ? 1.0
C14 -.0208(4) .5266(3) .2085(2) .0597(8) Uani ? 1.0
C15 .4319(3) -.0285(3) .0099(3) .0750(10) Uani ? 1.0
O4B .275(3) .281(2) .488(2) .055(3) Uiso ? .08
O5B .531(3) .308(3) .436(2) .073(5) Uiso ? .08
H5O .512(5) .436(5) .495(4) .1267 Uiso ? .92
H5 -.102(3) .248(2) .049(2) .039(4) Uiso ? 1.0
H1 .0938 .2319 .4055 .0840 Uiso calc 1.0
H2a .3645 -.0508 .4391 .0966 Uiso calc 1.0
H2b .4796 .0430 .2781 .0966 Uiso calc 1.0
H3a .0119 .0015 .2838 .0903 Uiso calc 1.0
H3b .2105 -.1739 .2937 .0903 Uiso calc 1.0
H6 .2171 .2838 -.1938 .0591 Uiso calc 1.0
H7 -.0635 .5507 -.0715 .0574 Uiso calc 1.0
H8a .2209 .6930 -.0808 .0665 Uiso calc 1.0
H8b .3883 .5646 -.1619 .0665 Uiso calc 1.0
H9a .4775 .4787 .0997 .0639 Uiso calc 1.0
H9b .4125 .3113 .0609 .0639 Uiso calc 1.0
H11 .1099 .6848 -.3830 .0671 Uiso calc 1.0
H13a -.1871 .9249 -.4420 .0891 Uiso calc 1.0
H13b -.2943 .8540 -.2744 .0891 Uiso calc 1.0
H13c -.0519 .9204 -.2993 .0891 Uiso calc 1.0
H14a -.0652 .6345 .1183 .0770 Uiso calc 1.0
H14b -.1185 .5075 .3002 .0770 Uiso calc 1.0
H15a .4243 .0203 -.1012 .1051 Uiso calc 1.0
H15b .5471 .0221 .0442 .1051 Uiso calc 1.0
H15c .4755 -.1632 .0430 .1051 Uiso calc 1.0

loop_
_geom_angle_atom_site_label_1
_geom_angle_atom_site_label_2
_geom_angle_atom_site_label_3
_geom_angle
_geom_angle_publ_flag
C4 O1 C5A 61.34(8) yes
C6 O2 C12 109.70(10) no
O5A O4A C1 104.90(10) yes
O4A O5A H5O 92(2) yes
O4A C1 C2 100.6(2) yes
O4A C1 C10 109.6(2) yes
C2 C1 C10 119.7(2) no
C2 C1 O4B 124.4(5) no
C10 C1 O4B 113.6(6) no
C1 C2 C3 117.2(2) no
C2 C3 C4 114.4(2) no
O1 C4 C3 114.80(10) no
O1 C4 C5 58.70(10) yes
O1 C4 C15 112.2(2) no
C3 C4 C5 117.4(2) no
C3 C4 C15 116.8(2) no
C5 C4 C15 122.3(2) no
O1 C5 C4 60.01(9) yes
O1 C5 C6 120.50(10) no
C4 C5 C6 124.10(10) no
O2 C6 C5 109.20(10) no
O2 C6 C7 103.30(10) no
C5 C6 C7 112.60(10) no
C6 C7 C8 117.60(10) no
C6 C7 C11 101.80(10) no
C8 C7 C11 115.10(10) no
C7 C8 C9 116.60(10) no
C8 C9 C10 117.40(10) no
C1 C10 C9 117.40(10) no
C1 C10 C14 119.0(2) no
C9 C10 C14 123.40(10) no
C7 C11 C12 101.20(10) no
C7 C11 C13 116.2(2) no
C12 C11 C13 113.4(2) no
O2 C12 O3 121.5(2) no
O2 C12 C11 111.10(10) no
O3 C12 C11 127.4(2) no
C1 O4B O5B 91.0(10) yes

loop_
_geom_bond_atom_site_label_1
_geom_bond_atom_site_label_2
_geom_bond_distance
_geom_bond_publ_flag
O1 C4 1.453(2) yes
O1 C5 1.433(2) yes
O2 C6 1.468(2) no
O2 C12 1.333(2) no
O3 C12 1.211(2) no
O4A O5A 1.463(3) yes
O4B O5B 1.54(2) yes
O4A C1 1.458(3) yes
O5A H5O 1.01(4) yes
C1 C2 1.517(3) no
C1 C10 1.518(2) no
C1 O4B 1.43(2) no
C2 C3 1.540(4) no
C3 C4 1.514(3) no
C4 C5 1.473(2) yes
C4 C15 1.502(3) no
C5 C6 1.488(2) no
C6 C7 1.529(2) no
C7 C8 1.522(3) no
C7 C11 1.528(2) no
C8 C9 1.531(2) no
C9 C10 1.503(2) no
C10 C14 1.317(2) yes
C11 C12 1.511(3) no
C11 C13 1.507(3) yes

loop_
_geom_torsion_atom_site_label_1
_geom_torsion_atom_site_label_2
_geom_torsion_atom_site_label_3
_geom_torsion_atom_site_label_4
_geom_torsion
_geom_torsion_publ_flag
C5 O1 C4 C3 108.2(2) ?
C5 O1 C4 C15 -115.3(2) ?
C4 O1 C5 C6 114.3(2) ?
C12 O2 C6 C5 143.7(2) ?
C12 O2 C6 C7 23.6(2) y
C6 O2 C12 O3 178.7(2) ?
C6 O2 C12 C11 -2.1(2) y
C1 O4A O5A H5O -158(2) ?
O4A C1 C2 C3 -178.0(2) ?
C10 C1 C2 C3 -58.0(3) ?
O4B C1 C2 C3 140.3(8) ?
O4A C1 C10 C9 66.3(2) ?
O4A C1 C10 C14 -108.0(2) ?
C2 C1 C10 C9 -49.0(2) y
C2 C1 C10 C14 136.6(2) ?
O4B C1 C10 C9 114.5(7) ?
O4B C1 C10 C14 -59.8(7) ?
C2 C1 O4B O5B 80.0(10) ?
C10 C1 O4B O5B -83.0(10) ?
C1 C2 C3 C4 85.1(2) y
C2 C3 C4 O1 -164.2(2) ?
C2 C3 C4 C5 -98.2(2) y
C2 C3 C4 C15 61.4(2) ?
O1 C4 C5 C6 -108.5(2) ?
C3 C4 C5 O1 -103.7(2) ?
C3 C4 C5 C6 147.8(2) y
C15 C4 C5 O1 98.0(2) ?
C15 C4 C5 C6 -10.5(3) ?
O1 C5 C6 O2 60.3(2) ?
O1 C5 C6 C7 174.42(12) ?
C4 C5 C6 O2 132.7(2) ?
C4 C5 C6 C7 -113.2(2) y
O2 C6 C7 C8 -161.35(13) ?
O2 C6 C7 C11 -34.7(2) y
C5 C6 C7 C8 81.0(2) y
C5 C6 C7 C11 -152.30(10) ?
C6 C7 C8 C9 -54.8(2) y
C11 C7 C8 C9 -174.68(14) ?
C6 C7 C11 C12 32.5(2) ?
C6 C7 C11 C13 155.9(2) ?
C8 C7 C11 C12 160.82(14) ?
C8 C7 C11 C13 -75.8(2) ?
C7 C8 C9 C10 -54.5(2) y
C8 C9 C10 C1 163.8(2) y
C8 C9 C10 C14 -22.1(3) y
C7 C11 C12 O2 -20.1(2) y
C7 C11 C12 O3 159.1(2) y
C13 C11 C12 O2 -145.3(2) ?
C13 C11 C12 O3 33.8(3) ?
